data_4025614
loop_
_publ_author_name
'Marcus Angelin'
'Martin Rahm'
'Andreas Fischer'
'Tore Brinck'
'Olof Ramstr\"om'

_publ_contact_author_address
;
Organic Chemistry
School of Chemical Science and Engineering
Royal Institute of Technology (KTH)
100 44 Stockholm
Sweden
;
_publ_contact_author_email ramstrom@kth.se
_publ_contact_author_name 'Olof Ramstr\"om'
_publ_contact_author_phone '+46(0)8 790-6915'
_publ_section_title
;
 Diastereoselective One-Pot Tandem Synthesis of 3-Substituted
 Isoindolinones: A Mechanistic Investigation
;
_journal_name_full 'Journal of Organic Chemistry'
_journal_page_first 5882
_journal_page_last 5887
_journal_paper_doi 10.1021/jo100868z
_journal_volume 75
_journal_year 2010
_chemical_compound_source 'Local laboratory'
_chemical_formula_moiety 'C10 H10 N2 O4'
_chemical_formula_sum 'C10 H10 N2 O4'
_chemical_formula_weight 222.2
_chemical_name_systematic
;
 ?
;
_space_group_IT_number 14
_symmetry_cell_setting monoclinic
_symmetry_space_group_name_Hall '-P 2yn'
_symmetry_space_group_name_H-M 'P 1 21/n 1'
_atom_sites_solution_primary direct
_atom_sites_solution_secondary difmap
_audit_update_record
;
2010-01-25 # Formatted by publCIF
;
_cell_angle_alpha 90.00
_cell_angle_beta 104.11(2)
_cell_angle_gamma 90.00
_cell_formula_units_Z 4
_cell_length_a 10.626(2)
_cell_length_b 5.8228(12)
_cell_length_c 16.673(4)
_cell_measurement_reflns_used 30
_cell_measurement_temperature 299
_cell_measurement_theta_max 20.7
_cell_measurement_theta_min 4.0
_cell_volume 1000.5(4)
_computing_cell_refinement Dirax
_computing_data_collection Collect
_computing_data_reduction EvalCCD
_computing_structure_refinement 'SHELXL-97 (Sheldrick, 1997)'
_computing_structure_solution 'SHELXS-97 (Sheldrick, 1997)'
_diffrn_ambient_temperature 299
_diffrn_measured_fraction_theta_full 0.992
_diffrn_measured_fraction_theta_max 0.992
_diffrn_measurement_device 'Bruker-Nonius KappaCCD'
_diffrn_measurement_method '\f & \w'
_diffrn_radiation_source 'fine-focus sealed tube'
_diffrn_radiation_type ' MoK\a'
_diffrn_radiation_wavelength_id all
_diffrn_reflns_av_R_equivalents 0.129
_diffrn_reflns_av_sigmaI/netI 0.097
_diffrn_reflns_limit_h_max 12
_diffrn_reflns_limit_h_min -12
_diffrn_reflns_limit_k_max 6
_diffrn_reflns_limit_k_min -7
_diffrn_reflns_limit_l_max 20
_diffrn_reflns_limit_l_min -20
_diffrn_reflns_number 10068
_diffrn_reflns_theta_full 25.5
_diffrn_reflns_theta_max 25.5
_diffrn_reflns_theta_min 4.7
_exptl_absorpt_coefficient_mu 0.116
_exptl_absorpt_correction_T_max 0.991
_exptl_absorpt_correction_T_min 0.840
_exptl_absorpt_correction_type multi-scan
_exptl_crystal_colour colourless
_exptl_crystal_density_diffrn 1.475
_exptl_crystal_density_method 'not measured'
_exptl_crystal_description needle
_exptl_crystal_F_000 464
_exptl_crystal_size_max 0.53
_exptl_crystal_size_mid 0.11
_exptl_crystal_size_min 0.08
_refine_diff_density_max 0.190
_refine_diff_density_min -0.168
_refine_diff_density_rms 0.042
_refine_ls_extinction_method none
_refine_ls_goodness_of_fit_ref 1.01
_refine_ls_hydrogen_treatment mixed
_refine_ls_matrix_type full
_refine_ls_number_parameters 163
_refine_ls_number_reflns 1846
_refine_ls_number_restraints 0
_refine_ls_restrained_S_all 1.01
_refine_ls_R_factor_all 0.142
_refine_ls_R_factor_gt 0.055
_refine_ls_shift/su_max <0.001
_refine_ls_shift/su_mean <0.001
_refine_ls_structure_factor_coef Fsqd
_refine_ls_weighting_details 'calc w=1/[\s^2^(Fo^2^)+(0.0439P)^2^+0.1631P] where P=(Fo^2^+2Fc^2^)/3'
_refine_ls_weighting_scheme calc
_refine_ls_wR_factor_gt 0.093
_refine_ls_wR_factor_ref 0.116
_reflns_number_gt 982
_reflns_number_total 1846
_reflns_threshold_expression I>2\s(I)
_cod_data_source_file jo100868z_si_004.cif
_cod_data_source_block ramstroem090624
_cod_original_sg_symbol_H-M 'P 21/n'
_cod_database_code 4025614

loop_
_symmetry_equiv_pos_as_xyz
'x, y, z'
'-x+1/2, y+1/2, -z+1/2'
'-x, -y, -z'
'x-1/2, -y-1/2, z-1/2'

loop_
_atom_site_label
_atom_site_type_symbol
_atom_site_fract_x
_atom_site_fract_y
_atom_site_fract_z
_atom_site_U_iso_or_equiv
_atom_site_adp_type
_atom_site_occupancy
_atom_site_symmetry_multiplicity
_atom_site_calc_flag
_atom_site_refinement_flags
_atom_site_disorder_assembly
_atom_site_disorder_group
C1 C 0.7306(3) 0.4616(5) 0.42678(16) 0.0355(7) Uani 1 1 d . . .
C2 C 0.7265(3) 0.4397(5) 0.50898(15) 0.0336(7) Uani 1 1 d . . .
C3 C 0.8011(3) 0.5741(6) 0.57007(18) 0.0554(9) Uani 1 1 d . . .
C4 C 0.8814(4) 0.7327(7) 0.5477(2) 0.0880(14) Uani 1 1 d . . .
C5 C 0.8884(4) 0.7493(8) 0.4663(2) 0.0928(15) Uani 1 1 d . . .
C6 C 0.8134(3) 0.6161(6) 0.40489(18) 0.0602(10) Uani 1 1 d . . .
C7 C 0.6353(3) 0.2548(5) 0.51469(17) 0.0339(7) Uani 1 1 d . . .
C8 C 0.6310(2) 0.3043(5) 0.37440(15) 0.0304(7) Uani 1 1 d . . .
C9 C 0.5180(3) 0.4386(5) 0.31842(16) 0.0335(7) Uani 1 1 d . . .
C10 C 0.4160(3) 0.2895(6) 0.2645(2) 0.0451(8) Uani 1 1 d . . .
N1 N 0.5834(2) 0.1823(4) 0.43720(13) 0.0354(6) Uani 1 1 d . . .
N2 N 0.5715(2) 0.5947(4) 0.26310(14) 0.0399(6) Uani 1 1 d . . .
O1 O 0.61098(18) 0.1758(3) 0.57851(11) 0.0438(6) Uani 1 1 d . . .
O2 O 0.3169(2) 0.4385(4) 0.22220(15) 0.0692(8) Uani 1 1 d . . .
O3 O 0.6270(2) 0.5089(4) 0.21499(12) 0.0590(7) Uani 1 1 d . . .
O4 O 0.5581(2) 0.8010(4) 0.26936(14) 0.0697(8) Uani 1 1 d . . .
H3 H 0.7971 0.5580 0.6249 0.067 Uiso 1 1 calc R . .
H4 H 0.9313 0.8293 0.5873 0.106 Uiso 1 1 calc R . .
H5 H 0.9458 0.8541 0.4525 0.111 Uiso 1 1 calc R . .
H6 H 0.8188 0.6305 0.3503 0.072 Uiso 1 1 calc R . .
H8 H 0.664(2) 0.196(4) 0.3409(15) 0.036 Uiso 1 1 d . . .
H9 H 0.482(2) 0.538(5) 0.3527(16) 0.040 Uiso 1 1 d . . .
H10A H 0.380(3) 0.190(5) 0.3013(17) 0.054 Uiso 1 1 d . . .
H10B H 0.456(3) 0.208(5) 0.2278(17) 0.054 Uiso 1 1 d . . .
H1 H 0.526(3) 0.071(5) 0.4276(16) 0.042 Uiso 1 1 d . . .
H2 H 0.271(4) 0.367(7) 0.185(2) 0.104 Uiso 1 1 d . . .

loop_
_atom_site_aniso_label
_atom_site_aniso_U_11
_atom_site_aniso_U_22
_atom_site_aniso_U_33
_atom_site_aniso_U_23
_atom_site_aniso_U_13
_atom_site_aniso_U_12
C1 0.0361(16) 0.0391(17) 0.0287(16) 0.0032(13) 0.0028(12) -0.0111(15)
C2 0.0390(16) 0.0357(17) 0.0230(15) 0.0003(13) 0.0014(12) -0.0099(15)
C3 0.069(2) 0.061(2) 0.0301(17) 0.0025(17) -0.0002(15) -0.027(2)
C4 0.115(3) 0.099(3) 0.037(2) -0.001(2) -0.007(2) -0.077(3)
C5 0.101(3) 0.120(4) 0.048(2) 0.011(2) -0.001(2) -0.081(3)
C6 0.067(2) 0.078(3) 0.0320(19) 0.0058(17) 0.0059(16) -0.041(2)
C7 0.0385(16) 0.0314(17) 0.0299(16) -0.0025(14) 0.0046(13) -0.0016(14)
C8 0.0339(16) 0.0304(16) 0.0262(15) 0.0010(13) 0.0062(12) -0.0030(14)
C9 0.0406(17) 0.0304(16) 0.0290(16) -0.0010(13) 0.0074(13) -0.0011(15)
C10 0.0363(18) 0.043(2) 0.047(2) -0.0002(17) -0.0082(15) -0.0023(16)
N1 0.0406(14) 0.0336(14) 0.0296(14) 0.0008(12) 0.0041(11) -0.0146(12)
N2 0.0503(16) 0.0325(16) 0.0327(15) 0.0050(12) 0.0019(12) 0.0004(13)
O1 0.0537(13) 0.0515(13) 0.0267(11) 0.0029(10) 0.0109(9) -0.0155(11)
O2 0.0527(15) 0.0619(16) 0.0728(17) -0.0140(13) -0.0237(11) 0.0135(13)
O3 0.0768(16) 0.0670(16) 0.0402(13) 0.0007(12) 0.0277(12) 0.0068(13)
O4 0.104(2) 0.0293(14) 0.0790(17) 0.0095(12) 0.0278(15) 0.0064(13)

loop_
_atom_type_symbol
_atom_type_description
_atom_type_scat_dispersion_real
_atom_type_scat_dispersion_imag
_atom_type_scat_source
C C 0.0033 0.0016 'International Tables Vol C Tables 4.2.6.8 and 6.1.1.4'
H H 0.0000 0.0000 'International Tables Vol C Tables 4.2.6.8 and 6.1.1.4'
N N 0.0061 0.0033 'International Tables Vol C Tables 4.2.6.8 and 6.1.1.4'
O O 0.0106 0.0060 'International Tables Vol C Tables 4.2.6.8 and 6.1.1.4'

loop_
_diffrn_radiation_wavelength
0.71073

loop_
_geom_angle_atom_site_label_1
_geom_angle_atom_site_label_2
_geom_angle_atom_site_label_3
_geom_angle
_geom_angle_site_symmetry_1
_geom_angle_site_symmetry_3
_geom_angle_publ_flag
C6 C1 C2 120.0(3) . . ?
C6 C1 C8 130.6(2) . . ?
C2 C1 C8 109.3(2) . . ?
C3 C2 C1 122.0(3) . . ?
C3 C2 C7 129.9(3) . . ?
C1 C2 C7 108.1(2) . . ?
C4 C3 C2 117.9(3) . . ?
C3 C4 C5 120.1(3) . . ?
C6 C5 C4 122.2(3) . . ?
C1 C6 C5 117.8(3) . . ?
O1 C7 N1 125.8(2) . . ?
O1 C7 C2 127.2(2) . . ?
N1 C7 C2 107.0(2) . . ?
N1 C8 C1 101.4(2) . . ?
N1 C8 C9 109.1(2) . . ?
C1 C8 C9 112.1(2) . . ?
N2 C9 C10 107.9(2) . . ?
N2 C9 C8 108.8(2) . . ?
C10 C9 C8 114.3(2) . . ?
O2 C10 C9 106.6(3) . . ?
C7 N1 C8 113.9(2) . . ?
O3 N2 O4 123.3(3) . . ?
O3 N2 C9 118.3(2) . . ?
O4 N2 C9 118.4(2) . . ?
C4 C3 H3 121.1 . . ?
C2 C3 H3 121.1 . . ?
C3 C4 H4 120.0 . . ?
C5 C4 H4 120.0 . . ?
C6 C5 H5 118.9 . . ?
C4 C5 H5 118.9 . . ?
C1 C6 H6 121.1 . . ?
C5 C6 H6 121.1 . . ?
N1 C8 H8 109.7(15) . . ?
C1 C8 H8 115.6(15) . . ?
C9 C8 H8 108.7(15) . . ?
N2 C9 H9 105.5(15) . . ?
C10 C9 H9 111.8(16) . . ?
C8 C9 H9 108.2(15) . . ?
O2 C10 H10A 108.4(17) . . ?
C9 C10 H10A 107.4(17) . . ?
O2 C10 H10B 112.4(18) . . ?
C9 C10 H10B 107.3(17) . . ?
H10A C10 H10B 114(3) . . ?
C7 N1 H1 120.9(18) . . ?
C8 N1 H1 125.2(18) . . ?
C10 O2 H2 108(3) . . ?

loop_
_geom_bond_atom_site_label_1
_geom_bond_atom_site_label_2
_geom_bond_distance
_geom_bond_site_symmetry_2
_geom_bond_publ_flag
C1 C6 1.369(4) . ?
C1 C2 1.388(3) . ?
C1 C8 1.507(4) . ?
C2 C3 1.373(4) . ?
C2 C7 1.467(4) . ?
C3 C4 1.370(4) . ?
C4 C5 1.380(5) . ?
C5 C6 1.374(4) . ?
C7 O1 1.242(3) . ?
C7 N1 1.344(3) . ?
C8 N1 1.454(3) . ?
C8 C9 1.543(4) . ?
C9 N2 1.502(3) . ?
C9 C10 1.504(4) . ?
C10 O2 1.414(4) . ?
N2 O3 1.212(3) . ?
N2 O4 1.217(3) . ?
C3 H3 0.9300 . ?
C4 H4 0.9300 . ?
C5 H5 0.9300 . ?
C6 H6 0.9300 . ?
C8 H8 0.96(3) . ?
C9 H9 0.96(3) . ?
C10 H10A 0.99(3) . ?
C10 H10B 0.95(3) . ?
N1 H1 0.88(3) . ?
O2 H2 0.81(4) . ?

loop_
_geom_hbond_atom_site_label_D
_geom_hbond_atom_site_label_H
_geom_hbond_atom_site_label_A
_geom_hbond_distance_DH
_geom_hbond_distance_HA
_geom_hbond_distance_DA
_geom_hbond_angle_DHA
_geom_hbond_site_symmetry_A
N1 H1 O1 0.88(3) 2.03(3) 2.902(3) 172(3) 3_656
O2 H2 O1 0.81(4) 2.15(4) 2.903(3) 155(4) 4_565
